data_2203380
loop_
_publ_author_name
'Qing-Qing Kang'
'La-Sheng Long'
'Rong-Bin Huang'
'Lan-Sun Zheng'

_publ_section_title
;
 Polymeric bis(glycolato)nickel(II)
;
_journal_issue 4
_journal_name_full 'Acta Crystallographica Section E'
_journal_page_first m406
_journal_page_last m407
_journal_paper_doi 10.1107/S1600536804005744
_journal_volume 60
_journal_year 2004
_chemical_formula_iupac '[Ni (C2 H3 O3)2]'
_chemical_formula_moiety 'C4 H6 Ni O6'
_chemical_formula_sum 'C4 H6 Ni O6'
_chemical_formula_weight 208.80
_chemical_name_common 'Polymeric bis(glycolato)nickel(II)'
_chemical_name_systematic
;
poly[nickel(II)-bis(\a-hydroxyacetato-\k^3^O^1^,O^2^:O^1'^)]
;
_space_group_IT_number 14
_symmetry_cell_setting monoclinic
_symmetry_space_group_name_Hall '-P 2yn'
_symmetry_space_group_name_H-M 'P 1 21/n 1'
_atom_sites_solution_hydrogens geom
_atom_sites_solution_primary direct
_atom_sites_solution_secondary difmap
_audit_creation_method SHELXL-97
_cell_angle_alpha 90.00
_cell_angle_beta 105.443(2)
_cell_angle_gamma 90.00
_cell_formula_units_Z 2
_cell_length_a 5.1304(7)
_cell_length_b 7.6367(11)
_cell_length_c 8.6076(12)
_cell_measurement_reflns_used 1462
_cell_measurement_temperature 298(2)
_cell_measurement_theta_max 27.850
_cell_measurement_theta_min 3.626
_cell_volume 325.06(8)
_computing_cell_refinement 'SAINT (Bruker 2001)'
_computing_data_collection 'SMART (Bruker, 2001)'
_computing_data_reduction SAINT
_computing_molecular_graphics 'ORTEPII (Johnson, 1976)'
_computing_publication_material SHELXL97
_computing_structure_refinement 'SHELXL97 (Sheldrick, 1997)'
_computing_structure_solution 'SHELXS97 (Sheldrick, 1997)'
_diffrn_ambient_temperature 298(2)
_diffrn_measured_fraction_theta_full 0.996
_diffrn_measured_fraction_theta_max 0.935
_diffrn_measurement_device_type 'Smart Apex 2000'
_diffrn_measurement_method '\f and \w scans'
_diffrn_radiation_monochromator graphite
_diffrn_radiation_source 'fine-focus sealed tube'
_diffrn_radiation_type MoK\a
_diffrn_radiation_wavelength 0.71073
_diffrn_reflns_av_R_equivalents 0.0153
_diffrn_reflns_av_sigmaI/netI 0.0196
_diffrn_reflns_limit_h_max 6
_diffrn_reflns_limit_h_min -5
_diffrn_reflns_limit_k_max 9
_diffrn_reflns_limit_k_min -7
_diffrn_reflns_limit_l_max 10
_diffrn_reflns_limit_l_min -10
_diffrn_reflns_number 1829
_diffrn_reflns_theta_full 25.00
_diffrn_reflns_theta_max 28.08
_diffrn_reflns_theta_min 3.63
_diffrn_standards_decay_% 0
_diffrn_standards_interval_count 3
_diffrn_standards_number 0
_exptl_absorpt_coefficient_mu 2.962
_exptl_absorpt_correction_T_max 0.7176
_exptl_absorpt_correction_T_min 0.3990
_exptl_absorpt_correction_type empirical
_exptl_absorpt_process_details '(SADABS; Sheldrick, 1996)'
_exptl_crystal_colour green
_exptl_crystal_density_diffrn 2.133
_exptl_crystal_density_method 'not measured'
_exptl_crystal_description prism
_exptl_crystal_F_000 212
_exptl_crystal_size_max 0.38
_exptl_crystal_size_mid 0.20
_exptl_crystal_size_min 0.12
_refine_diff_density_max 0.319
_refine_diff_density_min -0.357
_refine_ls_extinction_method none
_refine_ls_goodness_of_fit_ref 1.113
_refine_ls_hydrogen_treatment constr
_refine_ls_matrix_type full
_refine_ls_number_parameters 52
_refine_ls_number_reflns 736
_refine_ls_number_restraints 0
_refine_ls_restrained_S_all 1.113
_refine_ls_R_factor_all 0.0218
_refine_ls_R_factor_gt 0.0209
_refine_ls_shift/su_max 0.000
_refine_ls_shift/su_mean 0.000
_refine_ls_structure_factor_coef Fsqd
_refine_ls_weighting_details 'calc w=1/[\s^2^(Fo^2^)+(0.0283P)^2^+0.1923P] where P=(Fo^2^+2Fc^2^)/3'
_refine_ls_weighting_scheme calc
_refine_ls_wR_factor_gt 0.0555
_refine_ls_wR_factor_ref 0.0560
_reflns_number_gt 702
_reflns_number_total 736
_reflns_threshold_expression I>2\s(I)
_cod_data_source_file bt6422.cif
_cod_data_source_block I
_cod_original_sg_symbol_H-M 'P 21/n'
_cod_database_code 2203380
_cod_database_fobs_code 2203380

loop_
_symmetry_equiv_pos_as_xyz
'x, y, z'
'-x+1/2, y+1/2, -z+1/2'
'-x, -y, -z'
'x-1/2, -y-1/2, z-1/2'

loop_
_atom_site_label
_atom_site_fract_x
_atom_site_fract_y
_atom_site_fract_z
_atom_site_U_iso_or_equiv
_atom_site_adp_type
_atom_site_calc_flag
_atom_site_refinement_flags
_atom_site_occupancy
_atom_site_type_symbol
Ni1 0.5000 1.0000 1.0000 0.01406(12) Uani d S 1 Ni
O1 0.2283(2) 0.80972(17) 1.01304(14) 0.0201(3) Uani d . 1 O
H1C 0.0986 0.8216 1.0509 0.030 Uiso calc R 1 H
O2 0.5250(2) 0.84946(17) 0.81302(14) 0.0193(3) Uani d . 1 O
O3 0.3199(2) 0.64427(18) 0.64455(15) 0.0214(3) Uani d . 1 O
C1 0.1521(4) 0.7049(3) 0.8725(2) 0.0293(4) Uani d . 1 C
H1A -0.0303 0.7345 0.8114 0.035 Uiso calc R 1 H
H1B 0.1550 0.5823 0.9023 0.035 Uiso calc R 1 H
C2 0.3465(3) 0.7358(2) 0.77028(19) 0.0167(3) Uani d . 1 C

loop_
_atom_site_aniso_label
_atom_site_aniso_U_11
_atom_site_aniso_U_22
_atom_site_aniso_U_33
_atom_site_aniso_U_12
_atom_site_aniso_U_13
_atom_site_aniso_U_23
Ni1 0.01379(19) 0.01679(19) 0.01220(18) -0.00018(10) 0.00450(12) -0.00083(10)
O1 0.0198(6) 0.0262(7) 0.0176(6) -0.0055(5) 0.0106(5) -0.0052(5)
O2 0.0190(6) 0.0226(6) 0.0187(6) -0.0040(5) 0.0090(5) -0.0043(5)
O3 0.0190(6) 0.0286(7) 0.0185(6) -0.0059(5) 0.0081(5) -0.0083(5)
C1 0.0285(10) 0.0381(11) 0.0270(10) -0.0155(8) 0.0176(8) -0.0147(8)
C2 0.0155(8) 0.0206(8) 0.0145(8) 0.0014(6) 0.0050(6) 0.0005(6)

loop_
_atom_type_symbol
_atom_type_description
_atom_type_scat_dispersion_real
_atom_type_scat_dispersion_imag
_atom_type_scat_source
C C 0.0033 0.0016 'International Tables Vol C Tables 4.2.6.8 and 6.1.1.4'
H H 0.0000 0.0000 'International Tables Vol C Tables 4.2.6.8 and 6.1.1.4'
O O 0.0106 0.0060 'International Tables Vol C Tables 4.2.6.8 and 6.1.1.4'
Ni Ni 0.3393 1.1124 'International Tables Vol C Tables 4.2.6.8 and 6.1.1.4'

loop_
_geom_angle_atom_site_label_1
_geom_angle_atom_site_label_2
_geom_angle_atom_site_label_3
_geom_angle_site_symmetry_1
_geom_angle_site_symmetry_3
_geom_angle
_geom_angle_publ_flag
O2 Ni1 O2 . 3_677 180.0000(10) no
O2 Ni1 O1 . 3_677 99.99(5) yes
O2 Ni1 O1 3_677 3_677 80.01(5) no
O2 Ni1 O1 . . 80.01(5) yes
O2 Ni1 O1 3_677 . 99.99(5) no
O1 Ni1 O1 3_677 . 180.0 no
O2 Ni1 O3 . 2_556 91.84(5) no
O2 Ni1 O3 3_677 2_556 88.16(5) no
O1 Ni1 O3 3_677 2_556 91.81(5) no
O1 Ni1 O3 . 2_556 88.19(5) yes
O2 Ni1 O3 . 4_676 88.16(5) no
O2 Ni1 O3 3_677 4_676 91.84(5) no
O1 Ni1 O3 3_677 4_676 88.19(5) no
O1 Ni1 O3 . 4_676 91.81(5) no
O3 Ni1 O3 2_556 4_676 180.0000(10) no
C1 O1 Ni1 . . 113.16(11) no
C2 O2 Ni1 . . 115.92(10) no
C2 O3 Ni1 . 2_546 133.60(11) no
O1 C1 C2 . . 109.50(15) no
O1 C1 H1A . . 109.8 ?
C2 C1 H1A . . 109.8 ?
O1 C1 H1B . . 109.8 ?
C2 C1 H1B . . 109.8 ?
H1A C1 H1B . . 108.2 ?
O2 C2 O3 . . 122.82(15) no
O2 C2 C1 . . 118.93(15) no
O3 C2 C1 . . 118.25(15) no

loop_
_geom_bond_atom_site_label_1
_geom_bond_atom_site_label_2
_geom_bond_site_symmetry_2
_geom_bond_distance
_geom_bond_publ_flag
Ni1 O2 . 2.0095(12) yes
Ni1 O2 3_677 2.0095(12) no
Ni1 O1 3_677 2.0374(12) no
Ni1 O1 . 2.0374(12) yes
Ni1 O3 2_556 2.0899(12) yes
Ni1 O3 4_676 2.0899(12) no
O1 C1 . 1.416(2) no
O1 H1C . 0.8200 ?
O2 C2 . 1.244(2) no
O3 C2 . 1.265(2) no
O3 Ni1 2_546 2.0899(12) no
C1 C2 . 1.514(2) no
C1 H1A . 0.9700 ?
C1 H1B . 0.9700 ?

loop_
_geom_hbond_atom_site_label_D
_geom_hbond_atom_site_label_H
_geom_hbond_atom_site_label_A
_geom_hbond_site_symmetry_A
_geom_hbond_distance_DH
_geom_hbond_distance_HA
_geom_hbond_distance_DA
_geom_hbond_angle_DHA
O1 H1C O3 4_576 0.82 1.84 2.6568(17) 176.8
